data_4025092
loop_
_publ_author_name
'Tetsuya Tsujihara'
'Toshio Shinohara'
'Kazuhiro Takenaka'
'Shinobu Takizawa'
'Kiyotaka Onitsuka'
'Minoru Hatanaka'
'Hiroaki Sasai'

_publ_contact_author_address
;    The Institute of Scientific and Industrial Research
     Osaka University
     8-1 Mihogaoka, Ibaraki
     Osaka 567-0047, Japan   
;
_publ_contact_author_email sasai@sanken.osaka-u.ac.jp
_publ_contact_author_fax +81-6-6879-8469
_publ_contact_author_name 'Hiroaki SASAI'
_publ_contact_author_phone +81-6-6879-8466
_publ_section_title
;
Enantioselective Intramolecular Oxidative Aminocarbonylation of
Alkenylureas Catalyzed by Palladium-Spiro Bis(isoxazoline) Complexes
;
_journal_name_full 'Journal of Organic Chemistry'
_journal_page_first 9274
_journal_page_last 9279
_journal_paper_doi 10.1021/jo901778a
_journal_volume 74
_journal_year 2009
_chemical_formula_moiety 'C23 H38 N2 O2 '
_chemical_formula_sum 'C23 H38 N2 O2'
_chemical_formula_weight 374.57
_space_group_IT_number 56
_symmetry_cell_setting orthorhombic
_symmetry_Int_Tables_number 56
_symmetry_space_group_name_Hall '-P 2ab 2ac'
_symmetry_space_group_name_H-M 'P c c n'
_audit_creation_date 2007-08-23
_audit_creation_method 'by CrystalStructure 3.7.0'
_cell_angle_alpha 90.0000
_cell_angle_beta 90.0000
_cell_angle_gamma 90.0000
_cell_formula_units_Z 4
_cell_length_a 6.996(6)
_cell_length_b 26.305(4)
_cell_length_c 11.977(6)
_cell_measurement_reflns_used 25
_cell_measurement_temperature 198.1
_cell_measurement_theta_max 17.4
_cell_measurement_theta_min 16.3
_cell_volume 2204(2)
_computing_cell_refinement 'MSC/AFC Diffractometer Control'
_computing_data_collection 'MSC/AFC Diffractometer Control'
_computing_data_reduction CrystalStructure
_computing_molecular_graphics ORTEP
_computing_publication_material 'CrystalStructure 3.7.0'
_computing_structure_refinement CRYSTALS
_computing_structure_solution SIR2002
_diffrn_measured_fraction_theta_full 1.000
_diffrn_measured_fraction_theta_max 1.000
_diffrn_measurement_device_type 'Rigaku AFC7R'
_diffrn_measurement_method \w
_diffrn_radiation_type 'Mo K\a'
_diffrn_radiation_wavelength 0.71069
_diffrn_reflns_limit_h_max 9
_diffrn_reflns_limit_h_min 0
_diffrn_reflns_limit_k_max 37
_diffrn_reflns_limit_k_min 0
_diffrn_reflns_limit_l_max 0
_diffrn_reflns_limit_l_min -16
_diffrn_reflns_number 3214
_diffrn_reflns_theta_full 30.00
_diffrn_reflns_theta_max 30.00
_diffrn_standards_decay_% 0.00
_diffrn_standards_interval_count 150
_diffrn_standards_number 3
_exptl_absorpt_coefficient_mu 0.071
_exptl_absorpt_correction_type none
_exptl_crystal_colour colorless
_exptl_crystal_density_diffrn 1.129
_exptl_crystal_description prismatic
_exptl_crystal_F_000 824.00
_exptl_crystal_size_max 0.20
_exptl_crystal_size_mid 0.20
_exptl_crystal_size_min 0.20
_refine_diff_density_max 0.32
_refine_diff_density_min -0.33
_refine_ls_extinction_method none
_refine_ls_goodness_of_fit_ref 1.109
_refine_ls_hydrogen_treatment refall
_refine_ls_number_parameters 142
_refine_ls_number_reflns 1764
_refine_ls_R_factor_gt 0.0652
_refine_ls_shift/su_max 0.0000
_refine_ls_structure_factor_coef F
_refine_ls_weighting_details
;
    Chebychev polynomial with 3 parameters (Carruthers & Watkin, 1979)
    3.0622    2.5938    2.0452
;
_refine_ls_weighting_scheme calc
_refine_ls_wR_factor_ref 0.0852
_reflns_number_gt 1764
_reflns_number_total 3214
_reflns_threshold_expression F^2^>2.0\s(F^2^)
_cod_data_source_file jo901778a_si_003.cif
_cod_data_source_block '_iprxa____________________'
_cod_original_formula_sum 'C23 H38 N2 O2 '
_cod_database_code 4025092

loop_
_symmetry_equiv_pos_site_id
_symmetry_equiv_pos_as_xyz
1 +X,+Y,+Z
2 1/2-X,+Y,1/2+Z
3 +X,1/2-Y,1/2+Z
4 1/2-X,1/2-Y,+Z
5 -X,-Y,-Z
6 1/2+X,-Y,1/2-Z
7 -X,1/2+Y,1/2-Z
8 1/2+X,1/2+Y,-Z

loop_
_atom_site_label
_atom_site_type_symbol
_atom_site_fract_x
_atom_site_fract_y
_atom_site_fract_z
_atom_site_U_iso_or_equiv
_atom_site_adp_type
_atom_site_occupancy
_atom_site_symmetry_multiplicity
_atom_site_calc_flag
_atom_site_refinement_flags
_atom_site_disorder_assembly
_atom_site_disorder_group
O(1) O 0.2997(2) 0.63936(5) 0.46460(12) 0.0369(3) Uani 1.00 1 d . . .
N(1) N 0.2358(2) 0.69061(6) 0.48220(13) 0.0345(4) Uani 1.00 1 d . . .
C(1) C 0.2500 0.7500 0.6471(2) 0.0305(6) Uani 1.00 2 d S . .
C(2) C 0.4356(3) 0.74713(10) 0.72059(18) 0.0400(5) Uani 1.00 1 d . . .
C(3) C 0.4897(3) 0.69023(10) 0.73199(17) 0.0378(5) Uani 1.00 1 d . . .
C(4) C 0.3550(2) 0.66074(8) 0.65371(17) 0.0315(4) Uani 1.00 1 d . . .
C(5) C 0.4148(3) 0.62289(8) 0.56200(17) 0.0333(4) Uani 1.00 1 d . . .
C(6) C 0.2651(2) 0.70113(6) 0.58412(16) 0.0286(4) Uani 1.00 1 d . . .
C(7) C 0.6276(3) 0.62651(10) 0.52701(19) 0.0409(5) Uani 1.00 1 d . . .
C(8) C 0.6823(4) 0.58742(13) 0.4382(2) 0.0653(9) Uani 1.00 1 d . . .
C(9) C 0.6831(3) 0.67920(11) 0.4840(2) 0.0496(6) Uani 1.00 1 d . . .
C(10) C 0.3509(4) 0.56775(10) 0.5877(2) 0.0507(7) Uani 1.00 1 d . . .
C(11) C 0.1370(4) 0.56287(12) 0.6070(3) 0.0744(11) Uani 1.00 1 d . . .
C(12) C 0.4593(5) 0.54634(12) 0.6882(2) 0.0735(10) Uani 1.00 1 d . . .
H(1) H 0.5365 0.7652 0.6855 0.048 Uiso 1.00 1 c R . .
H(2) H 0.4118 0.7613 0.7922 0.048 Uiso 1.00 1 c R . .
H(3) H 0.6190 0.6851 0.7105 0.045 Uiso 1.00 1 c R . .
H(4) H 0.4727 0.6793 0.8069 0.045 Uiso 1.00 1 c R . .
H(5) H 0.2581 0.6453 0.6978 0.038 Uiso 1.00 1 c R . .
H(6) H 0.7028 0.6198 0.5914 0.049 Uiso 1.00 1 c R . .
H(7) H 0.7240 0.5570 0.4735 0.079 Uiso 1.00 1 c R . .
H(8) H 0.7824 0.6007 0.3932 0.078 Uiso 1.00 1 c R . .
H(9) H 0.5743 0.5803 0.3927 0.078 Uiso 1.00 1 c R . .
H(10) H 0.6641 0.6806 0.4055 0.060 Uiso 1.00 1 c R . .
H(11) H 0.8137 0.6855 0.5005 0.060 Uiso 1.00 1 c R . .
H(12) H 0.6058 0.7042 0.5192 0.060 Uiso 1.00 1 c R . .
H(13) H 0.3824 0.5474 0.5248 0.061 Uiso 1.00 1 c R . .
H(14) H 0.1101 0.5670 0.6842 0.089 Uiso 1.00 1 c R . .
H(15) H 0.0952 0.5303 0.5832 0.089 Uiso 1.00 1 c R . .
H(16) H 0.0720 0.5884 0.5656 0.089 Uiso 1.00 1 c R . .
H(17) H 0.5740 0.5306 0.6634 0.088 Uiso 1.00 1 c R . .
H(18) H 0.3819 0.5219 0.7252 0.088 Uiso 1.00 1 c R . .
H(19) H 0.4894 0.5732 0.7383 0.088 Uiso 1.00 1 c R . .

loop_
_atom_site_aniso_label
_atom_site_aniso_U_11
_atom_site_aniso_U_22
_atom_site_aniso_U_33
_atom_site_aniso_U_12
_atom_site_aniso_U_13
_atom_site_aniso_U_23
O(1) 0.0454(8) 0.0327(7) 0.0326(7) 0.0055(6) -0.0132(6) -0.0015(5)
N(1) 0.0395(9) 0.0319(7) 0.0321(8) 0.0037(7) -0.0110(7) -0.0003(6)
C(1) 0.0267(11) 0.0385(13) 0.0263(11) -0.0003(11) 0.0000 0.0000
C(2) 0.0377(10) 0.0474(11) 0.0349(9) -0.0029(10) -0.0100(8) -0.0032(10)
C(3) 0.0332(10) 0.0541(13) 0.0261(8) 0.0095(9) -0.0046(7) -0.0027(8)
C(4) 0.0289(8) 0.0379(9) 0.0276(8) 0.0029(7) -0.0004(7) 0.0056(7)
C(5) 0.0345(9) 0.0341(9) 0.0312(9) 0.0030(8) -0.0061(7) 0.0022(7)
C(6) 0.0242(8) 0.0330(8) 0.0286(8) -0.0008(7) -0.0052(7) 0.0030(7)
C(7) 0.0366(10) 0.0498(12) 0.0362(10) 0.0084(9) -0.0022(8) -0.0065(9)
C(8) 0.0600(17) 0.0741(19) 0.0617(17) 0.0196(15) 0.0019(14) -0.0242(15)
C(9) 0.0410(11) 0.0667(16) 0.0411(12) -0.0027(11) 0.0104(10) 0.0012(11)
C(10) 0.0599(16) 0.0355(11) 0.0566(15) -0.0025(11) -0.0118(13) 0.0059(11)
C(11) 0.064(2) 0.0546(17) 0.104(2) -0.0214(15) -0.0049(18) 0.0168(18)
C(12) 0.097(2) 0.0453(14) 0.078(2) 0.0014(15) -0.024(2) 0.0252(15)

loop_
_atom_type_symbol
_atom_type_description
_atom_type_scat_dispersion_real
_atom_type_scat_dispersion_imag
_atom_type_scat_source
C C 0.003 0.002
;
International Tables for Crystallography
(1992, Vol. C, Tables 4.2.6.8 and 6.1.1.4)
;
H H 0.000 0.000
;
International Tables for Crystallography
(1992, Vol. C, Table 6.1.1.4)
;
N N 0.006 0.003
;
International Tables for Crystallography
(1992, Vol. C, Tables 4.2.6.8 and 6.1.1.4)
;
O O 0.011 0.006
;
International Tables for Crystallography
(1992, Vol. C, Tables 4.2.6.8 and 6.1.1.4)
;

loop_
_geom_angle_atom_site_label_1
_geom_angle_atom_site_label_2
_geom_angle_atom_site_label_3
_geom_angle
_geom_angle_publ_flag
_geom_angle_site_symmetry_1
_geom_angle_site_symmetry_2
_geom_angle_site_symmetry_3
N(1) O(1) C(5) 109.15(13) ? . . .
O(1) N(1) C(6) 107.21(15) ? . . .
C(2) C(1) C(2) 111.80(19) ? . . 4_565
C(2) C(1) C(6) 100.56(11) ? . . .
C(2) C(1) C(6) 112.49(12) ? . . 4_565
C(2) C(1) C(6) 112.49(11) ? 4_565 . .
C(2) C(1) C(6) 100.56(11) ? 4_565 . 4_565
C(6) C(1) C(6) 119.4(2) ? . . 4_565
C(1) C(2) C(3) 107.33(16) ? . . .
C(2) C(3) C(4) 106.46(17) ? . . .
C(3) C(4) C(5) 126.44(17) ? . . .
C(3) C(4) C(6) 103.89(17) ? . . .
C(5) C(4) C(6) 100.18(15) ? . . .
O(1) C(5) C(4) 102.99(15) ? . . .
O(1) C(5) C(7) 106.92(16) ? . . .
O(1) C(5) C(10) 105.87(17) ? . . .
C(4) C(5) C(7) 114.46(17) ? . . .
C(4) C(5) C(10) 112.66(18) ? . . .
C(7) C(5) C(10) 112.87(19) ? . . .
N(1) C(6) C(1) 131.46(18) ? . . .
N(1) C(6) C(4) 116.81(17) ? . . .
C(1) C(6) C(4) 111.16(16) ? . . .
C(5) C(7) C(8) 112.8(2) ? . . .
C(5) C(7) C(9) 113.0(2) ? . . .
C(8) C(7) C(9) 108.2(2) ? . . .
C(5) C(10) C(11) 113.2(2) ? . . .
C(5) C(10) C(12) 111.0(2) ? . . .
C(11) C(10) C(12) 109.7(2) ? . . .
C(1) C(2) H(1) 110.0 ? . . .
C(1) C(2) H(2) 110.0 ? . . .
C(3) C(2) H(1) 110.0 ? . . .
C(3) C(2) H(2) 110.0 ? . . .
H(1) C(2) H(2) 109.5 ? . . .
C(2) C(3) H(3) 110.2 ? . . .
C(2) C(3) H(4) 110.2 ? . . .
C(4) C(3) H(3) 110.2 ? . . .
C(4) C(3) H(4) 110.2 ? . . .
H(3) C(3) H(4) 109.5 ? . . .
C(3) C(4) H(5) 108.3 ? . . .
C(5) C(4) H(5) 108.3 ? . . .
C(6) C(4) H(5) 108.3 ? . . .
C(5) C(7) H(6) 107.5 ? . . .
C(8) C(7) H(6) 107.5 ? . . .
C(9) C(7) H(6) 107.5 ? . . .
C(7) C(8) H(7) 109.5 ? . . .
C(7) C(8) H(8) 109.5 ? . . .
C(7) C(8) H(9) 109.5 ? . . .
H(7) C(8) H(8) 109.5 ? . . .
H(7) C(8) H(9) 109.5 ? . . .
H(8) C(8) H(9) 109.5 ? . . .
C(7) C(9) H(10) 109.4 ? . . .
C(7) C(9) H(11) 109.5 ? . . .
C(7) C(9) H(12) 109.5 ? . . .
H(10) C(9) H(11) 109.5 ? . . .
H(10) C(9) H(12) 109.5 ? . . .
H(11) C(9) H(12) 109.5 ? . . .
C(5) C(10) H(13) 107.6 ? . . .
C(11) C(10) H(13) 107.6 ? . . .
C(12) C(10) H(13) 107.6 ? . . .
C(10) C(11) H(14) 109.5 ? . . .
C(10) C(11) H(15) 109.5 ? . . .
C(10) C(11) H(16) 109.4 ? . . .
H(14) C(11) H(15) 109.5 ? . . .
H(14) C(11) H(16) 109.5 ? . . .
H(15) C(11) H(16) 109.5 ? . . .
C(10) C(12) H(17) 109.4 ? . . .
C(10) C(12) H(18) 109.5 ? . . .
C(10) C(12) H(19) 109.5 ? . . .
H(17) C(12) H(18) 109.5 ? . . .
H(17) C(12) H(19) 109.5 ? . . .
H(18) C(12) H(19) 109.5 ? . . .

loop_
_geom_bond_atom_site_label_1
_geom_bond_atom_site_label_2
_geom_bond_distance
_geom_bond_publ_flag
_geom_bond_site_symmetry_1
_geom_bond_site_symmetry_2
O(1) N(1) 1.436(2) ? . .
O(1) C(5) 1.482(2) ? . .
N(1) C(6) 1.268(2) ? . .
C(1) C(2) 1.571(2) ? . .
C(1) C(2) 1.571(2) ? . 4_565
C(1) C(6) 1.494(2) ? . .
C(1) C(6) 1.494(2) ? . 4_565
C(2) C(3) 1.550(3) ? . .
C(3) C(4) 1.539(3) ? . .
C(4) C(5) 1.540(2) ? . .
C(4) C(6) 1.490(2) ? . .
C(5) C(7) 1.549(3) ? . .
C(5) C(10) 1.549(3) ? . .
C(7) C(8) 1.528(4) ? . .
C(7) C(9) 1.529(3) ? . .
C(10) C(11) 1.520(4) ? . .
C(10) C(12) 1.530(4) ? . .
C(2) H(1) 0.950 ? . .
C(2) H(2) 0.950 ? . .
C(3) H(3) 0.950 ? . .
C(3) H(4) 0.950 ? . .
C(4) H(5) 0.950 ? . .
C(7) H(6) 0.950 ? . .
C(8) H(7) 0.950 ? . .
C(8) H(8) 0.950 ? . .
C(8) H(9) 0.950 ? . .
C(9) H(10) 0.950 ? . .
C(9) H(11) 0.950 ? . .
C(9) H(12) 0.950 ? . .
C(10) H(13) 0.950 ? . .
C(11) H(14) 0.950 ? . .
C(11) H(15) 0.950 ? . .
C(11) H(16) 0.950 ? . .
C(12) H(17) 0.950 ? . .
C(12) H(18) 0.950 ? . .
C(12) H(19) 0.950 ? . .

loop_
_geom_torsion_atom_site_label_1
_geom_torsion_atom_site_label_2
_geom_torsion_atom_site_label_3
_geom_torsion_atom_site_label_4
_geom_torsion
_geom_torsion_publ_flag
_geom_torsion_site_symmetry_1
_geom_torsion_site_symmetry_2
_geom_torsion_site_symmetry_3
_geom_torsion_site_symmetry_4
N(1) O(1) C(5) C(4) 19.09(19) ? . . . .
N(1) O(1) C(5) C(7) -101.86(18) ? . . . .
N(1) O(1) C(5) C(10) 137.55(17) ? . . . .
C(5) O(1) N(1) C(6) -13.2(2) ? . . . .
O(1) N(1) C(6) C(1) 171.48(16) ? . . . .
O(1) N(1) C(6) C(4) 1.0(2) ? . . . .
C(2) C(1) C(2) C(3) 95.73(17) ? . . 4_565 4_565
C(2) C(1) C(2) C(3) 95.73(17) ? 4_565 . . .
C(2) C(1) C(6) N(1) -137.3(2) ? . . . .
C(2) C(1) C(6) C(4) 33.62(19) ? . . . .
C(6) C(1) C(2) C(3) -23.9(2) ? . . . .
C(2) C(1) C(6) N(1) 103.6(2) ? . . 4_565 4_565
C(2) C(1) C(6) C(4) -85.47(19) ? . . 4_565 4_565
C(6) C(1) C(2) C(3) -151.98(16) ? 4_565 . . .
C(2) C(1) C(6) N(1) 103.6(2) ? 4_565 . . .
C(2) C(1) C(6) C(4) -85.47(19) ? 4_565 . . .
C(6) C(1) C(2) C(3) -151.98(16) ? . . 4_565 4_565
C(2) C(1) C(6) N(1) -137.3(2) ? 4_565 . 4_565 4_565
C(2) C(1) C(6) C(4) 33.62(19) ? 4_565 . 4_565 4_565
C(6) C(1) C(2) C(3) -23.9(2) ? 4_565 . 4_565 4_565
C(6) C(1) C(6) N(1) -13.8(2) ? . . 4_565 4_565
C(6) C(1) C(6) C(4) 157.10(13) ? . . 4_565 4_565
C(6) C(1) C(6) N(1) -13.8(2) ? 4_565 . . .
C(6) C(1) C(6) C(4) 157.10(13) ? 4_565 . . .
C(1) C(2) C(3) C(4) 7.4(2) ? . . . .
C(2) C(3) C(4) C(5) 126.5(2) ? . . . .
C(2) C(3) C(4) C(6) 12.4(2) ? . . . .
C(3) C(4) C(5) O(1) -132.7(2) ? . . . .
C(3) C(4) C(5) C(7) -17.0(2) ? . . . .
C(3) C(4) C(5) C(10) 113.7(2) ? . . . .
C(3) C(4) C(6) N(1) 142.45(19) ? . . . .
C(3) C(4) C(6) C(1) -29.92(19) ? . . . .
C(5) C(4) C(6) N(1) 10.7(2) ? . . . .
C(5) C(4) C(6) C(1) -161.68(14) ? . . . .
C(6) C(4) C(5) O(1) -16.83(18) ? . . . .
C(6) C(4) C(5) C(7) 98.83(19) ? . . . .
C(6) C(4) C(5) C(10) -130.43(19) ? . . . .
O(1) C(5) C(7) C(8) -68.2(2) ? . . . .
O(1) C(5) C(7) C(9) 54.9(2) ? . . . .
O(1) C(5) C(10) C(11) -55.7(2) ? . . . .
O(1) C(5) C(10) C(12) -179.6(2) ? . . . .
C(4) C(5) C(7) C(8) 178.5(2) ? . . . .
C(4) C(5) C(7) C(9) -58.4(2) ? . . . .
C(4) C(5) C(10) C(11) 56.1(3) ? . . . .
C(4) C(5) C(10) C(12) -67.7(2) ? . . . .
C(7) C(5) C(10) C(11) -172.3(2) ? . . . .
C(7) C(5) C(10) C(12) 63.8(2) ? . . . .
C(10) C(5) C(7) C(8) 47.8(2) ? . . . .
C(10) C(5) C(7) C(9) 170.9(2) ? . . . .
